data_2000761
loop_
_publ_author_name
'Hodgkins, T. G.'
'Powell, D. R.'

_publ_section_title
;
 Structure of 4-bromopyrazabole
;
_journal_issue 7
_journal_name_full 'Acta Crystallographica Section C'
_journal_page_first 1260
_journal_page_last 1262
_journal_paper_doi 10.1107/S0108270191013872
_journal_volume 48
_journal_year 1992
_chemical_formula_sum 'C6 H9 B2 Br N4'
_chemical_formula_weight 238.7
_space_group_IT_number 14
_space_group_name_Hall '-P 2yn'
_space_group_name_H-M_alt 'P 1 21/n 1'
_symmetry_cell_setting monoclinic
_symmetry_space_group_name_H-M 'P 1 21/n 1'
_cell_angle_alpha 90
_cell_angle_beta 91.50(2)
_cell_angle_gamma 90
_cell_formula_units_Z 4
_cell_length_a 6.756(2)
_cell_length_b 13.012(4)
_cell_length_c 10.931(4)
_cell_volume 960.6(5)
_diffrn_radiation_type Cu
_diffrn_radiation_wavelength 1.54178
_exptl_absorpt_coefficient_mu 5.51
_exptl_crystal_density_diffrn 1.650
_exptl_crystal_F_000 472
_cod_data_source_file cr0390.cif
_cod_data_source_block cr0390a
_cod_original_sg_symbol_H-M 'P 21/n'
_cod_original_formula_sum 'C6 H9 B2 Br1 N4'
_cod_database_code 2000761

loop_
_space_group_symop_id
_space_group_symop_operation_xyz
1 x,y,z
2 -x+1/2,y+1/2,-z+1/2
3 -x,-y,-z
4 x+1/2,-y+1/2,z+1/2

loop_
_atom_site_label
_atom_site_fract_x
_atom_site_fract_y
_atom_site_fract_z
_atom_site_U_iso_or_equiv
C(1) -.1395(7) .1011(4) .6371(5) .0299(15)
C(2) .0398(8) .1185(3) .5821(6) .0343(17)
C(3) .1589(6) .1630(3) .6719(4) .0323(15)
N(3a) .0561(4) .1735(3) .7736(3) .0232(11)
B(4) .1126(7) .2274(4) .8939(5) .0261(15)
N(4a) .0096(5) .1689(3) .9956(3) .0257(11)
C(5) .0714(8) .1476(4) 1.1114(5) .0354(16)
C(6) -.0692(8) .0930(4) 1.1678(5) .0407(18)
C(7) -.2204(7) .0804(3) 1.0805(4) .0357(16)
N(7a) -.1714(5) .1261(2) .9768(4) .0253120
B(8) -.2885(7) .1390(4) .8519(6) .0326(18)
N(8a) -.1283(5) .1349(2) .7525(4) .0247(12)
Br(1) .00165(6) .37598(3) .88390(4) .0313(3)
H(4) .256(6) .235(3) .898(4) .0032(4)
H(8a) -.399(6) .074(4) .854(4) .0032(4)
H(8b) -.363(6) .207(3) .863(4) .0032(4)
H(1) -.254 .070 .599 .032(4)
H(2) .074 .103 .499 .032(4)
H(3) .295 .183 .663 .032(4)
H(6) -.066 .069 1.251 .032(4)
H(7) -.342 .045 1.093 .032(4)

loop_
_geom_bond_atom_site_label_1
_geom_bond_atom_site_label_2
_geom_bond_distance
B(4) Br(1) 2.075(5)
N(8a) C(1) 1.336(6)
C(1) C(2) 1.385(7)
C(2) C(3) 1.380(7)
C(3) N(3a) 1.333(6)
N(3a) B(4) 1.530(6)
N(3a) N(8a) 1.357(4)
B(4) N(4a) 1.530(6)
B(4) H(4) 0.97(4)
N(4a) C(5) 1.351(6)
N(4a) N(7a) 1.354(5)
C(5) C(6) 1.349(7)
C(6) C(7) 1.389(7)
C(7) N(7a) 1.330(6)
N(7a) B(8) 1.569(7)
B(8) N(8a) 1.555(7)
B(8) H(8a) 1.13(5)
B(8) H(8b) 1.03(5)
